data_4349345
loop_
_publ_author_name
'Osinski, Allen J.'
'Blesener, Tanner'
'Hasheminasab, Abed'
'Holstrom, Cole'
'Nemykin, Victor N.'
'Herrick, Richard S.'
'Ziegler, Christopher J.'

_publ_section_title
;
 Re(CO)<sub>3</sub>-Templated Synthesis of Semihemiporphyrazines.
;
_journal_issue 24
_journal_name_full 'Inorganic chemistry'
_journal_page_first 12527
_journal_page_last 12530
_journal_paper_doi 10.1021/acs.inorgchem.6b02558
_journal_volume 55
_journal_year 2016
_chemical_formula_sum 'C20 H18 Cl N4 O4 Re'
_chemical_formula_weight 600.03
_space_group_crystal_system monoclinic
_space_group_IT_number 15
_space_group_name_Hall '-I 2ya'
_space_group_name_H-M_alt 'I 1 2/a 1'
_atom_sites_solution_hydrogens geom
_atom_sites_solution_primary direct
_atom_sites_solution_secondary difmap
_audit_creation_method SHELXL-2014/7
_cell_angle_alpha 90
_cell_angle_beta 93.216(5)
_cell_angle_gamma 90
_cell_formula_units_Z 8
_cell_length_a 13.820(8)
_cell_length_b 13.687(8)
_cell_length_c 21.516(16)
_cell_measurement_reflns_used 6438
_cell_measurement_temperature 100(2)
_cell_measurement_theta_max 25.10
_cell_measurement_theta_min 2.77
_cell_volume 4063(5)
_computing_cell_refinement 'Bruker SAINT'
_computing_data_collection 'Bruker APEX2'
_computing_data_reduction 'Bruker SAINT'
_computing_molecular_graphics 'Bruker SHELXTL'
_computing_publication_material 'Bruker SHELXTL'
_computing_structure_refinement 'SHELXL-2014/7 (Sheldrick, 2014)'
_computing_structure_solution 'SHELXS-97 (Sheldrick, 2008)'
_diffrn_ambient_temperature 100(2)
_diffrn_measured_fraction_theta_full 0.997
_diffrn_measured_fraction_theta_max 0.997
_diffrn_measurement_device_type 'Bruker APEX-II CCD'
_diffrn_measurement_method '\f and \w scans'
_diffrn_radiation_type MoK\a
_diffrn_radiation_wavelength 0.71073
_diffrn_reflns_av_R_equivalents 0.0479
_diffrn_reflns_av_unetI/netI 0.0416
_diffrn_reflns_Laue_measured_fraction_full 0.997
_diffrn_reflns_Laue_measured_fraction_max 0.997
_diffrn_reflns_limit_h_max 16
_diffrn_reflns_limit_h_min -16
_diffrn_reflns_limit_k_max 16
_diffrn_reflns_limit_k_min -16
_diffrn_reflns_limit_l_max 25
_diffrn_reflns_limit_l_min -25
_diffrn_reflns_number 13615
_diffrn_reflns_point_group_measured_fraction_full 0.997
_diffrn_reflns_point_group_measured_fraction_max 0.997
_diffrn_reflns_theta_full 25.100
_diffrn_reflns_theta_max 25.100
_diffrn_reflns_theta_min 1.764
_diffrn_source 'sealed tube'
_exptl_absorpt_coefficient_mu 6.148
_exptl_absorpt_correction_T_max 0.7452
_exptl_absorpt_correction_T_min 0.4728
_exptl_absorpt_correction_type multi-scan
_exptl_absorpt_process_details SADABS
_exptl_crystal_colour Red
_exptl_crystal_density_diffrn 1.962
_exptl_crystal_density_meas ?
_exptl_crystal_density_method 'not measured'
_exptl_crystal_description Plate
_exptl_crystal_F_000 2320
_exptl_crystal_size_max 0.380
_exptl_crystal_size_mid 0.160
_exptl_crystal_size_min 0.036
_refine_diff_density_max 1.972
_refine_diff_density_min -1.025
_refine_diff_density_rms 0.144
_refine_ls_extinction_method none
_refine_ls_goodness_of_fit_ref 1.097
_refine_ls_hydrogen_treatment constr
_refine_ls_matrix_type full
_refine_ls_number_parameters 271
_refine_ls_number_reflns 3610
_refine_ls_number_restraints 6
_refine_ls_restrained_S_all 1.096
_refine_ls_R_factor_all 0.0333
_refine_ls_R_factor_gt 0.0296
_refine_ls_shift/su_max 0.001
_refine_ls_shift/su_mean 0.000
_refine_ls_structure_factor_coef Fsqd
_refine_ls_weighting_details 'w=1/[\s^2^(Fo^2^)+(0.0168P)^2^+42.9287P] where P=(Fo^2^+2Fc^2^)/3'
_refine_ls_weighting_scheme calc
_refine_ls_wR_factor_gt 0.0730
_refine_ls_wR_factor_ref 0.0753
_reflns_Friedel_coverage 0.000
_reflns_number_gt 3271
_reflns_number_total 3610
_reflns_threshold_expression 'I > 2\s(I)'
_cod_data_source_file ic6b02558_si_001.cif
_cod_data_source_block 3
_cod_depositor_comments
;
The following automatic conversions were performed:

data item '_exptl_crystal_density_meas' value 'not measured' was
changed to '?' -- the value is perceived as not measured.

Automatic conversion script
Id: cif_fix_values 6909 2019-04-08 15:41:33Z antanas 
;
_cod_original_cell_volume 4063(4)
_cod_original_sg_symbol_H-M 'I 2/a'
_cod_database_code 4349345
_shelx_shelxl_version_number 2014/7
_shelx_space_group_comment
; 
The symmetry employed for this shelxl refinement is uniquely defined 
by the following loop, which should always be used as a source of 
symmetry information in preference to the above space-group names. 
They are only intended as comments. 
;
_shelx_estimated_absorpt_t_min 0.203
_shelx_estimated_absorpt_t_max 0.809

loop_
_space_group_symop_operation_xyz
'x, y, z'
'-x+1/2, y, -z'
'x+1/2, y+1/2, z+1/2'
'-x+1, y+1/2, -z+1/2'
'-x, -y, -z'
'x-1/2, -y, z'
'-x+1/2, -y+1/2, -z+1/2'
'x, -y+1/2, z+1/2'

loop_
_atom_site_label
_atom_site_type_symbol
_atom_site_fract_x
_atom_site_fract_y
_atom_site_fract_z
_atom_site_U_iso_or_equiv
_atom_site_adp_type
_atom_site_occupancy
_atom_site_site_symmetry_order
_atom_site_calc_flag
_atom_site_refinement_flags_posn
_atom_site_refinement_flags_adp
Re1 Re -0.00202(2) 0.76874(2) 0.35668(2) 0.01639(9) Uani 1 1 d . .
Cl1 Cl -0.10457(10) 0.82955(9) 0.26529(6) 0.0215(3) Uani 1 1 d . .
O1 O -0.1349(3) 0.5908(3) 0.36539(19) 0.0256(9) Uani 1 1 d . .
C19 C 0.0529(5) 0.3195(5) 0.4226(4) 0.0452(19) Uani 1 1 d . .
H19A H 0.0390 0.2868 0.4611 0.054 Uiso 1 1 calc R U
H19B H 0.0384 0.2750 0.3882 0.054 Uiso 1 1 calc R U
N4 N 0.0820(3) 0.9047(3) 0.3473(2) 0.0187(10) Uani 1 1 d . .
N3 N 0.1353(3) 0.8758(3) 0.2433(2) 0.0187(10) Uani 1 1 d . .
C7 C 0.1470(4) 0.7273(4) 0.1851(3) 0.0165(11) Uani 1 1 d . .
N1 N 0.0762(3) 0.5476(3) 0.2914(2) 0.0193(10) Uani 1 1 d . .
H1A H 0.0580 0.5508 0.3290 0.023 Uiso 1 1 calc R U
H1B H 0.0821 0.4917 0.2738 0.023 Uiso 1 1 calc R U
O2 O -0.1363(3) 0.8524(3) 0.45189(19) 0.0294(10) Uani 1 1 d . .
C13 C 0.0847(4) 0.9689(4) 0.3956(3) 0.0229(12) Uani 1 1 d . .
H13 H 0.0602 0.9484 0.4328 0.027 Uiso 1 1 calc R U
C12 C 0.1212(4) 1.0617(4) 0.3930(3) 0.0249(13) Uani 1 1 d . .
H12 H 0.1218 1.1024 0.4276 0.030 Uiso 1 1 calc R U
C11 C 0.1572(4) 1.0942(4) 0.3376(3) 0.0234(12) Uani 1 1 d . .
H11 H 0.1801 1.1577 0.3338 0.028 Uiso 1 1 calc R U
C10 C 0.1581(4) 1.0299(4) 0.2890(3) 0.0218(12) Uani 1 1 d . .
H10 H 0.1830 1.0497 0.2518 0.026 Uiso 1 1 calc R U
C9 C 0.1224(4) 0.9349(4) 0.2944(3) 0.0190(11) Uani 1 1 d . .
C8 C 0.1225(4) 0.7829(4) 0.2405(2) 0.0171(11) Uani 1 1 d . .
C6 C 0.1821(4) 0.7546(4) 0.1293(3) 0.0200(12) Uani 1 1 d . .
H6 H 0.1985 0.8193 0.1218 0.024 Uiso 1 1 calc R U
C5 C 0.1923(4) 0.6832(4) 0.0847(3) 0.0218(12) Uani 1 1 d . .
H5 H 0.2146 0.7002 0.0462 0.026 Uiso 1 1 calc R U
C4 C 0.1695(4) 0.5861(4) 0.0967(3) 0.0216(12) Uani 1 1 d . .
H4 H 0.1758 0.5397 0.0656 0.026 Uiso 1 1 calc R U
C3 C 0.1380(4) 0.5570(4) 0.1535(2) 0.0186(11) Uani 1 1 d . .
H3 H 0.1245 0.4919 0.1618 0.022 Uiso 1 1 calc R U
C2 C 0.1273(4) 0.6298(4) 0.1978(2) 0.0168(11) Uani 1 1 d . .
C1 C 0.0949(4) 0.6280(4) 0.2611(2) 0.0182(11) Uani 1 1 d . .
N2 N 0.0878(3) 0.7192(3) 0.2847(2) 0.0154(9) Uani 1 1 d . .
C16 C 0.0794(5) 0.7187(4) 0.4236(3) 0.0254(14) Uani 1 1 d . .
O3 O 0.1292(3) 0.6894(3) 0.46365(18) 0.0274(9) Uani 1 1 d . .
C15 C -0.0849(4) 0.8221(4) 0.4155(3) 0.0226(12) Uani 1 1 d . .
C14 C -0.0824(4) 0.6558(4) 0.3613(2) 0.0197(12) Uani 1 1 d . .
C17 C 0.1535(5) 0.4571(5) 0.4375(3) 0.0390(16) Uani 1 1 d . .
H17A H 0.1629 0.4687 0.4819 0.047 Uiso 1 1 calc R U
H17B H 0.2048 0.4899 0.4166 0.047 Uiso 1 1 calc R U
O4 O 0.0609(3) 0.4923(3) 0.41478(18) 0.0226(8) Uani 1 1 d . .
C20 C -0.0070(4) 0.4120(4) 0.4146(3) 0.0289(14) Uani 1 1 d . .
H20A H -0.0458 0.4102 0.3756 0.035 Uiso 1 1 calc R U
H20B H -0.0500 0.4189 0.4485 0.035 Uiso 1 1 calc R U
C18 C 0.1547(6) 0.3494(7) 0.4239(4) 0.063(2) Uani 1 1 d . U
H18A H 0.1820 0.3368 0.3842 0.076 Uiso 1 1 calc R U
H18B H 0.1924 0.3146 0.4562 0.076 Uiso 1 1 calc R U

loop_
_atom_site_aniso_label
_atom_site_aniso_U_11
_atom_site_aniso_U_22
_atom_site_aniso_U_33
_atom_site_aniso_U_23
_atom_site_aniso_U_13
_atom_site_aniso_U_12
Re1 0.02113(14) 0.01347(13) 0.01479(13) -0.00049(8) 0.00281(9) -0.00061(8)
Cl1 0.0239(7) 0.0184(7) 0.0221(7) 0.0006(5) 0.0011(5) 0.0009(5)
O1 0.023(2) 0.022(2) 0.032(2) 0.0016(17) 0.0066(17) -0.0043(17)
C19 0.034(4) 0.028(4) 0.074(5) 0.014(4) 0.011(4) 0.009(3)
N4 0.019(2) 0.017(2) 0.020(2) -0.0018(18) 0.0005(19) -0.0012(18)
N3 0.018(2) 0.018(2) 0.020(2) 0.0009(18) -0.0006(19) -0.0009(18)
C7 0.013(3) 0.014(3) 0.022(3) 0.003(2) -0.001(2) 0.0005(19)
N1 0.028(2) 0.015(2) 0.016(2) -0.0005(18) 0.0059(19) -0.0002(19)
O2 0.043(3) 0.024(2) 0.023(2) 0.0004(18) 0.013(2) 0.0055(19)
C13 0.024(3) 0.022(3) 0.023(3) -0.005(2) 0.001(2) 0.002(2)
C12 0.028(3) 0.019(3) 0.028(3) -0.007(2) -0.001(2) 0.005(2)
C11 0.024(3) 0.013(3) 0.034(3) 0.001(2) -0.003(2) -0.002(2)
C10 0.025(3) 0.017(3) 0.023(3) 0.005(2) -0.002(2) -0.002(2)
C9 0.017(3) 0.018(3) 0.022(3) 0.000(2) -0.002(2) 0.000(2)
C8 0.015(3) 0.019(3) 0.017(3) 0.002(2) -0.004(2) -0.001(2)
C6 0.020(3) 0.018(3) 0.022(3) 0.005(2) 0.001(2) 0.001(2)
C5 0.022(3) 0.028(3) 0.016(3) 0.005(2) 0.005(2) 0.003(2)
C4 0.026(3) 0.020(3) 0.019(3) -0.002(2) 0.003(2) 0.003(2)
C3 0.019(3) 0.017(3) 0.020(3) 0.000(2) 0.000(2) -0.001(2)
C2 0.013(2) 0.021(3) 0.016(3) 0.004(2) 0.001(2) 0.003(2)
C1 0.017(3) 0.018(3) 0.019(3) 0.001(2) 0.000(2) 0.003(2)
N2 0.013(2) 0.015(2) 0.018(2) 0.0024(17) 0.0011(18) -0.0029(16)
C16 0.039(4) 0.014(3) 0.024(3) -0.009(2) 0.005(3) -0.014(2)
O3 0.035(2) 0.027(2) 0.020(2) 0.0038(18) -0.0048(19) -0.0057(18)
C15 0.032(3) 0.015(3) 0.020(3) 0.004(2) 0.002(3) -0.002(2)
C14 0.021(3) 0.025(3) 0.013(3) 0.001(2) 0.003(2) 0.007(2)
C17 0.027(3) 0.041(4) 0.048(4) -0.007(3) -0.011(3) 0.005(3)
O4 0.023(2) 0.020(2) 0.024(2) 0.0015(16) -0.0003(16) -0.0038(16)
C20 0.024(3) 0.024(3) 0.039(4) 0.010(3) 0.006(3) -0.004(2)
C18 0.062(2) 0.062(2) 0.065(2) 0.0005(10) 0.0025(10) 0.0000(10)

loop_
_atom_type_symbol
_atom_type_description
_atom_type_scat_dispersion_real
_atom_type_scat_dispersion_imag
_atom_type_scat_source
C C 0.0033 0.0016 'International Tables Vol C Tables 4.2.6.8 and 6.1.1.4'
H H 0.0000 0.0000 'International Tables Vol C Tables 4.2.6.8 and 6.1.1.4'
N N 0.0061 0.0033 'International Tables Vol C Tables 4.2.6.8 and 6.1.1.4'
O O 0.0106 0.0060 'International Tables Vol C Tables 4.2.6.8 and 6.1.1.4'
Re Re -1.0185 7.2310 'International Tables Vol C Tables 4.2.6.8 and 6.1.1.4'
Cl Cl 0.1484 0.1585 'International Tables Vol C Tables 4.2.6.8 and 6.1.1.4'

loop_
_geom_angle_atom_site_label_1
_geom_angle_atom_site_label_2
_geom_angle_atom_site_label_3
_geom_angle
C15 Re1 C16 89.2(3)
C15 Re1 C14 84.4(2)
C16 Re1 C14 89.5(2)
C15 Re1 N2 174.8(2)
C16 Re1 N2 95.2(2)
C14 Re1 N2 98.23(19)
C15 Re1 N4 94.4(2)
C16 Re1 N4 94.6(2)
C14 Re1 N4 175.75(19)
N2 Re1 N4 82.66(16)
C15 Re1 Cl1 93.44(18)
C16 Re1 Cl1 177.26(18)
C14 Re1 Cl1 90.25(16)
N2 Re1 Cl1 82.11(13)
N4 Re1 Cl1 85.74(12)
C18 C19 C20 106.6(6)
C18 C19 H19A 110.4
C20 C19 H19A 110.4
C18 C19 H19B 110.4
C20 C19 H19B 110.4
H19A C19 H19B 108.6
C13 N4 C9 116.6(5)
C13 N4 Re1 117.9(4)
C9 N4 Re1 125.0(4)
C8 N3 C9 126.4(5)
C6 C7 C2 121.1(5)
C6 C7 C8 132.6(5)
C2 C7 C8 106.3(5)
C1 N1 H1A 120.0
C1 N1 H1B 120.0
H1A N1 H1B 120.0
N4 C13 C12 124.2(5)
N4 C13 H13 117.9
C12 C13 H13 117.9
C13 C12 C11 118.9(5)
C13 C12 H12 120.6
C11 C12 H12 120.6
C10 C11 C12 118.0(5)
C10 C11 H11 121.0
C12 C11 H11 121.0
C11 C10 C9 121.1(5)
C11 C10 H10 119.4
C9 C10 H10 119.4
N4 C9 N3 124.4(5)
N4 C9 C10 121.0(5)
N3 C9 C10 114.6(5)
N3 C8 N2 129.6(5)
N3 C8 C7 121.0(5)
N2 C8 C7 109.5(4)
C7 C6 C5 117.9(5)
C7 C6 H6 121.0
C5 C6 H6 121.0
C6 C5 C4 120.9(5)
C6 C5 H5 119.6
C4 C5 H5 119.6
C3 C4 C5 121.7(5)
C3 C4 H4 119.1
C5 C4 H4 119.1
C4 C3 C2 116.8(5)
C4 C3 H3 121.6
C2 C3 H3 121.6
C7 C2 C3 121.5(5)
C7 C2 C1 105.9(5)
C3 C2 C1 132.6(5)
N1 C1 N2 124.6(5)
N1 C1 C2 123.9(5)
N2 C1 C2 111.5(5)
C1 N2 C8 106.6(4)
C1 N2 Re1 128.2(3)
C8 N2 Re1 122.0(3)
O3 C16 Re1 179.2(5)
O2 C15 Re1 178.3(5)
O1 C14 Re1 176.2(5)
O4 C17 C18 106.5(6)
O4 C17 H17A 110.4
C18 C17 H17A 110.4
O4 C17 H17B 110.4
C18 C17 H17B 110.4
H17A C17 H17B 108.6
C17 O4 C20 108.2(4)
O4 C20 C19 106.6(5)
O4 C20 H20A 110.4
C19 C20 H20A 110.4
O4 C20 H20B 110.4
C19 C20 H20B 110.4
H20A C20 H20B 108.6
C19 C18 C17 105.0(7)
C19 C18 H18A 110.8
C17 C18 H18A 110.8
C19 C18 H18B 110.8
C17 C18 H18B 110.8
H18A C18 H18B 108.8

loop_
_geom_bond_atom_site_label_1
_geom_bond_atom_site_label_2
_geom_bond_distance
Re1 C15 1.900(6)
Re1 C16 1.906(7)
Re1 C14 1.909(6)
Re1 N2 2.148(4)
Re1 N4 2.208(4)
Re1 Cl1 2.5010(18)
O1 C14 1.155(7)
C19 C18 1.463(11)
C19 C20 1.518(8)
C19 H19A 0.9700
C19 H19B 0.9700
N4 C13 1.359(7)
N4 C9 1.361(7)
N3 C8 1.286(7)
N3 C9 1.383(7)
C7 C6 1.372(8)
C7 C2 1.392(7)
C7 C8 1.468(8)
N1 C1 1.312(7)
N1 H1A 0.8600
N1 H1B 0.8600
O2 C15 1.163(7)
C13 C12 1.369(8)
C13 H13 0.9300
C12 C11 1.389(8)
C12 H12 0.9300
C11 C10 1.368(8)
C11 H11 0.9300
C10 C9 1.398(8)
C10 H10 0.9300
C8 N2 1.394(7)
C6 C5 1.383(8)
C6 H6 0.9300
C5 C4 1.393(8)
C5 H5 0.9300
C4 C3 1.379(8)
C4 H4 0.9300
C3 C2 1.392(7)
C3 H3 0.9300
C2 C1 1.458(7)
C1 N2 1.354(7)
C16 O3 1.144(7)
C17 O4 1.428(7)
C17 C18 1.502(11)
C17 H17A 0.9700
C17 H17B 0.9700
O4 C20 1.445(7)
C20 H20A 0.9700
C20 H20B 0.9700
C18 H18A 0.9700
C18 H18B 0.9700
